data_7036981
loop_
_publ_author_name
'Binder, Justin F.'
'Corrente, Andrea M.'
'Macdonald, Charles L. B.'

_publ_section_title
;
 A simple route to phosphamethine cyanines from S,N-heterocyclic carbenes.
;
_journal_issue 5
_journal_name_full 'Dalton transactions (Cambridge, England : 2003)'
_journal_page_first 2138
_journal_page_last 2147
_journal_paper_doi 10.1039/c5dt03019f
_journal_volume 45
_journal_year 2016
_chemical_formula_moiety 'C18 H18 N2 S2'
_chemical_formula_sum 'C18 H18 N2 S2'
_chemical_formula_weight 326.46
_chemical_name_systematic
;
 ?
;
_space_group_crystal_system orthorhombic
_space_group_IT_number 19
_space_group_name_Hall 'P 2ac 2ab'
_space_group_name_H-M_alt 'P 21 21 21'
_symmetry_space_group_name_Hall 'P 2ac 2ab'
_symmetry_space_group_name_H-M 'P 21 21 21'
_atom_sites_solution_hydrogens geom
_atom_sites_solution_primary direct
_atom_sites_solution_secondary difmap
_audit_creation_method SHELXL-2014/7
_audit_update_record
;
2015-07-20 deposited with the CCDC.
2015-10-28 downloaded from the CCDC.
;
_cell_angle_alpha 90
_cell_angle_beta 90
_cell_angle_gamma 90
_cell_formula_units_Z 4
_cell_length_a 8.4609(10)
_cell_length_b 9.3845(11)
_cell_length_c 20.267(2)
_cell_measurement_reflns_used 7124
_cell_measurement_temperature 173(2)
_cell_measurement_theta_max 28.10
_cell_measurement_theta_min 2.39
_cell_volume 1609.2(3)
_computing_cell_refinement 'Bruker SMART'
_computing_data_collection 'Bruker SMART'
_computing_data_reduction 'Bruker SAINT'
_computing_molecular_graphics 'Bruker SHELXTL'
_computing_publication_material 'Bruker SHELXTL'
_computing_structure_refinement 'SHELXL-2014/7 (Sheldrick, 2014)'
_computing_structure_solution 'Bruker SHELXTL'
_diffrn_ambient_temperature 173(2)
_diffrn_measured_fraction_theta_full 0.999
_diffrn_measured_fraction_theta_max 0.996
_diffrn_measurement_device_type 'CCD area detector'
_diffrn_measurement_method 'phi and omega scans'
_diffrn_radiation_type MoK\a
_diffrn_radiation_wavelength 0.71073
_diffrn_reflns_av_R_equivalents 0.0473
_diffrn_reflns_av_unetI/netI 0.0403
_diffrn_reflns_laue_measured_fraction_full 0.999
_diffrn_reflns_laue_measured_fraction_max 0.996
_diffrn_reflns_limit_h_max 10
_diffrn_reflns_limit_h_min -10
_diffrn_reflns_limit_k_max 12
_diffrn_reflns_limit_k_min -12
_diffrn_reflns_limit_l_max 26
_diffrn_reflns_limit_l_min -26
_diffrn_reflns_number 18137
_diffrn_reflns_point_group_measured_fraction_full 1.000
_diffrn_reflns_point_group_measured_fraction_max 0.990
_diffrn_reflns_theta_full 25.242
_diffrn_reflns_theta_max 27.497
_diffrn_reflns_theta_min 2.392
_exptl_absorpt_coefficient_mu 0.328
_exptl_absorpt_correction_T_max 0.906
_exptl_absorpt_correction_T_min 0.783
_exptl_absorpt_correction_type multi-scan
_exptl_absorpt_process_details 'SADABS; Bruker, 2001'
_exptl_crystal_colour yellow
_exptl_crystal_density_diffrn 1.347
_exptl_crystal_density_method 'not measured'
_exptl_crystal_description block
_exptl_crystal_F_000 688
_exptl_crystal_size_max 0.70
_exptl_crystal_size_mid 0.50
_exptl_crystal_size_min 0.30
_refine_diff_density_max 0.283
_refine_diff_density_min -0.185
_refine_diff_density_rms 0.052
_refine_ls_abs_structure_details
;
 Flack x determined using 1248 quotients [(I+)-(I-)]/[(I+)+(I-)]
 (Parsons, Flack and Wagner, Acta Cryst. B69 (2013) 249-259).
;
_refine_ls_abs_structure_Flack 0.04(4)
_refine_ls_extinction_method none
_refine_ls_goodness_of_fit_ref 1.048
_refine_ls_hydrogen_treatment constr
_refine_ls_matrix_type full
_refine_ls_number_parameters 199
_refine_ls_number_reflns 3648
_refine_ls_number_restraints 0
_refine_ls_restrained_S_all 1.048
_refine_ls_R_factor_all 0.0468
_refine_ls_R_factor_gt 0.0388
_refine_ls_shift/su_max 0.000
_refine_ls_shift/su_mean 0.000
_refine_ls_structure_factor_coef Fsqd
_refine_ls_weighting_details 'w=1/[\s^2^(Fo^2^)+(0.0473P)^2^+0.0949P] where P=(Fo^2^+2Fc^2^)/3'
_refine_ls_weighting_scheme calc
_refine_ls_wR_factor_gt 0.0834
_refine_ls_wR_factor_ref 0.0872
_reflns_Friedel_coverage 0.727
_reflns_friedel_fraction_full 1.000
_reflns_friedel_fraction_max 0.983
_reflns_number_gt 3247
_reflns_number_total 3648
_reflns_threshold_expression 'I > 2\s(I)'
_cod_data_source_file c5dt03019f2.cif
_cod_data_source_block shelx
_cod_depositor_comments 'Adding full bibliography for 7036976--7036983.cif.'
_cod_database_code 7036981
_shelx_shelxl_version_number 2014/7
_shelx_space_group_comment
;
The symmetry employed for this shelxl refinement is uniquely defined
by the following loop, which should always be used as a source of
symmetry information in preference to the above space-group names.
They are only intended as comments.
;

loop_
_space_group_symop_operation_xyz
'x, y, z'
'-x+1/2, -y, z+1/2'
'x+1/2, -y+1/2, -z'
'-x, y+1/2, -z+1/2'

loop_
_atom_site_label
_atom_site_type_symbol
_atom_site_fract_x
_atom_site_fract_y
_atom_site_fract_z
_atom_site_U_iso_or_equiv
_atom_site_adp_type
_atom_site_occupancy
_atom_site_site_symmetry_order
_atom_site_calc_flag
_atom_site_refinement_flags_posn
_atom_site_refinement_flags_adp
C11 C 0.7849(3) 0.0796(3) 0.04563(13) 0.0217(6) Uani 1 1 d . .
C12 C 0.8980(3) -0.1512(3) 0.00369(13) 0.0243(6) Uani 1 1 d . .
C13 C 0.9602(4) -0.2834(3) -0.00919(15) 0.0321(7) Uani 1 1 d . .
H13 H 1.0178 -0.3331 0.0238 0.039 Uiso 1 1 calc R U
C14 C 0.9378(4) -0.3435(3) -0.07093(15) 0.0365(7) Uani 1 1 d . .
H14 H 0.9803 -0.4348 -0.0806 0.044 Uiso 1 1 calc R U
C15 C 0.8537(4) -0.2700(4) -0.11831(16) 0.0375(8) Uani 1 1 d . .
H15 H 0.8391 -0.3116 -0.1606 0.045 Uiso 1 1 calc R U
C16 C 0.7898(4) -0.1365(4) -0.10550(14) 0.0316(7) Uani 1 1 d . .
H16 H 0.7333 -0.0864 -0.1387 0.038 Uiso 1 1 calc R U
C17 C 0.8099(3) -0.0777(3) -0.04347(13) 0.0247(6) Uani 1 1 d . .
C21 C 0.7439(3) 0.1905(3) 0.08325(14) 0.0239(6) Uani 1 1 d . .
C22 C 0.7438(3) 0.4400(3) 0.12620(14) 0.0261(6) Uani 1 1 d . .
C23 C 0.7490(4) 0.5842(3) 0.13857(16) 0.0317(7) Uani 1 1 d . .
H23 H 0.7060 0.6504 0.1080 0.038 Uiso 1 1 calc R U
C24 C 0.8182(4) 0.6305(4) 0.19659(16) 0.0364(7) Uani 1 1 d . .
H24 H 0.8235 0.7296 0.2059 0.044 Uiso 1 1 calc R U
C25 C 0.8799(4) 0.5337(3) 0.24103(15) 0.0353(7) Uani 1 1 d . .
H25 H 0.9266 0.5671 0.2807 0.042 Uiso 1 1 calc R U
C26 C 0.8745(4) 0.3884(3) 0.22851(14) 0.0301(7) Uani 1 1 d . .
H26 H 0.9168 0.3224 0.2593 0.036 Uiso 1 1 calc R U
C27 C 0.8065(3) 0.3413(3) 0.17041(14) 0.0258(6) Uani 1 1 d . .
C121 C 0.6295(3) 0.1274(3) -0.05807(13) 0.0268(6) Uani 1 1 d . .
H12A H 0.5579 0.1788 -0.0276 0.032 Uiso 1 1 calc R U
H12B H 0.5646 0.0599 -0.0840 0.032 Uiso 1 1 calc R U
C122 C 0.7040(4) 0.2337(4) -0.10453(17) 0.0406(8) Uani 1 1 d . .
H12C H 0.6210 0.2840 -0.1289 0.061 Uiso 1 1 calc R U
H12D H 0.7664 0.3026 -0.0792 0.061 Uiso 1 1 calc R U
H12E H 0.7730 0.1836 -0.1357 0.061 Uiso 1 1 calc R U
C221 C 0.7122(4) 0.1021(3) 0.19803(15) 0.0303(7) Uani 1 1 d . .
H22A H 0.7677 0.1073 0.2410 0.036 Uiso 1 1 calc R U
H22B H 0.7211 0.0028 0.1819 0.036 Uiso 1 1 calc R U
C222 C 0.5399(4) 0.1354(4) 0.20908(16) 0.0400(8) Uani 1 1 d . .
H22C H 0.4956 0.0676 0.2409 0.060 Uiso 1 1 calc R U
H22D H 0.5295 0.2325 0.2264 0.060 Uiso 1 1 calc R U
H22E H 0.4828 0.1278 0.1672 0.060 Uiso 1 1 calc R U
N1 N 0.7434(3) 0.0472(3) -0.01951(11) 0.0243(5) Uani 1 1 d . .
N2 N 0.7937(3) 0.1968(2) 0.15093(11) 0.0236(5) Uani 1 1 d . .
S1 S 0.90676(9) -0.05689(7) 0.07815(3) 0.02685(18) Uani 1 1 d . .
S2 S 0.65919(9) 0.35546(8) 0.05718(4) 0.03085(19) Uani 1 1 d . .

loop_
_atom_site_aniso_label
_atom_site_aniso_U_11
_atom_site_aniso_U_22
_atom_site_aniso_U_33
_atom_site_aniso_U_23
_atom_site_aniso_U_13
_atom_site_aniso_U_12
C11 0.0208(13) 0.0228(14) 0.0216(13) 0.0061(11) -0.0030(11) -0.0006(11)
C12 0.0232(13) 0.0267(14) 0.0228(13) 0.0011(12) 0.0005(11) -0.0015(13)
C13 0.0331(16) 0.0317(17) 0.0315(16) -0.0007(13) -0.0004(13) 0.0062(13)
C14 0.0380(18) 0.0324(16) 0.0392(17) -0.0072(15) 0.0062(14) 0.0058(14)
C15 0.0394(18) 0.0426(19) 0.0305(16) -0.0126(15) 0.0006(15) -0.0003(15)
C16 0.0319(16) 0.0382(17) 0.0246(14) -0.0005(14) -0.0032(12) 0.0021(14)
C17 0.0224(14) 0.0275(15) 0.0242(14) 0.0009(12) 0.0008(11) -0.0012(11)
C21 0.0248(14) 0.0248(14) 0.0223(13) 0.0048(12) -0.0023(12) 0.0038(11)
C22 0.0193(14) 0.0327(15) 0.0264(14) -0.0009(13) 0.0030(11) 0.0008(12)
C23 0.0294(16) 0.0256(15) 0.0401(18) 0.0019(13) 0.0060(14) 0.0023(13)
C24 0.0312(17) 0.0306(16) 0.0473(19) -0.0116(15) 0.0084(14) -0.0025(14)
C25 0.0293(18) 0.0425(19) 0.0340(16) -0.0104(14) 0.0001(14) -0.0016(15)
C26 0.0251(16) 0.0371(17) 0.0281(15) -0.0019(12) 0.0003(12) 0.0037(12)
C27 0.0199(14) 0.0313(16) 0.0262(14) -0.0015(13) 0.0035(11) 0.0036(12)
C121 0.0228(15) 0.0323(15) 0.0253(14) 0.0019(13) -0.0070(11) 0.0014(12)
C122 0.047(2) 0.0396(19) 0.0347(17) 0.0149(15) -0.0048(15) 0.0013(16)
C221 0.0356(17) 0.0316(16) 0.0236(14) 0.0035(12) 0.0018(13) 0.0000(13)
C222 0.0351(18) 0.049(2) 0.0355(17) -0.0044(17) 0.0050(14) -0.0055(16)
N1 0.0257(12) 0.0266(13) 0.0206(11) 0.0019(10) -0.0035(9) 0.0026(11)
N2 0.0253(13) 0.0253(12) 0.0203(12) 0.0012(10) -0.0002(9) 0.0027(9)
S1 0.0320(4) 0.0262(4) 0.0224(3) -0.0005(3) -0.0064(3) 0.0073(3)
S2 0.0375(4) 0.0253(4) 0.0297(4) 0.0006(3) -0.0080(3) 0.0075(3)

loop_
_atom_type_symbol
_atom_type_description
_atom_type_scat_dispersion_real
_atom_type_scat_dispersion_imag
_atom_type_scat_source
C C 0.0033 0.0016 'International Tables Vol C Tables 4.2.6.8 and 6.1.1.4'
H H 0.0000 0.0000 'International Tables Vol C Tables 4.2.6.8 and 6.1.1.4'
N N 0.0061 0.0033 'International Tables Vol C Tables 4.2.6.8 and 6.1.1.4'
S S 0.1246 0.1234 'International Tables Vol C Tables 4.2.6.8 and 6.1.1.4'

loop_
_geom_angle_atom_site_label_1
_geom_angle_atom_site_label_2
_geom_angle_atom_site_label_3
_geom_angle
C21 C11 N1 130.0(2)
C21 C11 S1 120.1(2)
N1 C11 S1 109.9(2)
C13 C12 C17 121.4(3)
C13 C12 S1 127.2(2)
C17 C12 S1 111.3(2)
C12 C13 C14 119.1(3)
C12 C13 H13 120.4
C14 C13 H13 120.4
C15 C14 C13 119.7(3)
C15 C14 H14 120.1
C13 C14 H14 120.1
C14 C15 C16 121.4(3)
C14 C15 H15 119.3
C16 C15 H15 119.3
C17 C16 C15 118.8(3)
C17 C16 H16 120.6
C15 C16 H16 120.6
C16 C17 N1 127.2(3)
C16 C17 C12 119.4(3)
N1 C17 C12 113.2(2)
C11 C21 N2 120.1(2)
C11 C21 S2 127.6(2)
N2 C21 S2 111.39(19)
C23 C22 C27 121.6(3)
C23 C22 S2 126.9(2)
C27 C22 S2 111.5(2)
C22 C23 C24 118.5(3)
C22 C23 H23 120.8
C24 C23 H23 120.8
C25 C24 C23 120.5(3)
C25 C24 H24 119.8
C23 C24 H24 119.8
C24 C25 C26 121.0(3)
C24 C25 H25 119.5
C26 C25 H25 119.5
C27 C26 C25 118.9(3)
C27 C26 H26 120.5
C25 C26 H26 120.5
C26 C27 C22 119.6(3)
C26 C27 N2 125.1(3)
C22 C27 N2 115.3(2)
N1 C121 C122 113.7(2)
N1 C121 H12A 108.8
C122 C121 H12A 108.8
N1 C121 H12B 108.8
C122 C121 H12B 108.8
H12A C121 H12B 107.7
C121 C122 H12C 109.5
C121 C122 H12D 109.5
H12C C122 H12D 109.5
C121 C122 H12E 109.5
H12C C122 H12E 109.5
H12D C122 H12E 109.5
N2 C221 C222 115.0(3)
N2 C221 H22A 108.5
C222 C221 H22A 108.5
N2 C221 H22B 108.5
C222 C221 H22B 108.5
H22A C221 H22B 107.5
C221 C222 H22C 109.5
C221 C222 H22D 109.5
H22C C222 H22D 109.5
C221 C222 H22E 109.5
H22C C222 H22E 109.5
H22D C222 H22E 109.5
C17 N1 C11 114.3(2)
C17 N1 C121 121.3(2)
C11 N1 C121 124.2(2)
C27 N2 C21 109.1(2)
C27 N2 C221 115.6(2)
C21 N2 C221 117.1(2)
C12 S1 C11 91.16(13)
C22 S2 C21 89.57(14)

loop_
_geom_bond_atom_site_label_1
_geom_bond_atom_site_label_2
_geom_bond_distance
C11 C21 1.336(4)
C11 N1 1.399(3)
C11 S1 1.771(3)
C12 C13 1.373(4)
C12 C17 1.394(4)
C12 S1 1.751(3)
C13 C14 1.385(4)
C13 H13 0.9500
C14 C15 1.380(4)
C14 H14 0.9500
C15 C16 1.389(4)
C15 H15 0.9500
C16 C17 1.383(4)
C16 H16 0.9500
C17 N1 1.388(4)
C21 N2 1.436(4)
C21 S2 1.786(3)
C22 C23 1.377(4)
C22 C27 1.394(4)
C22 S2 1.760(3)
C23 C24 1.384(4)
C23 H23 0.9500
C24 C25 1.382(5)
C24 H24 0.9500
C25 C26 1.387(4)
C25 H25 0.9500
C26 C27 1.383(4)
C26 H26 0.9500
C27 N2 1.416(4)
C121 N1 1.451(3)
C121 C122 1.510(4)
C121 H12A 0.9900
C121 H12B 0.9900
C122 H12C 0.9800
C122 H12D 0.9800
C122 H12E 0.9800
C221 N2 1.475(4)
C221 C222 1.508(4)
C221 H22A 0.9900
C221 H22B 0.9900
C222 H22C 0.9800
C222 H22D 0.9800
C222 H22E 0.9800

loop_
_geom_hbond_atom_site_label_D
_geom_hbond_atom_site_label_H
_geom_hbond_atom_site_label_A
_geom_hbond_distance_DH
_geom_hbond_distance_HA
_geom_hbond_distance_DA
_geom_hbond_angle_DHA
C121 H12A S2 0.99 2.54 3.178(3) 122.3
C122 H12D S2 0.98 2.95 3.491(4) 115.9
C221 H22B S1 0.99 2.68 3.292(3) 120.0

loop_
_geom_torsion_atom_site_label_1
_geom_torsion_atom_site_label_2
_geom_torsion_atom_site_label_3
_geom_torsion_atom_site_label_4
_geom_torsion
C17 C12 C13 C14 1.5(4)
S1 C12 C13 C14 178.3(2)
C12 C13 C14 C15 -0.1(5)
C13 C14 C15 C16 -0.2(5)
C14 C15 C16 C17 -0.8(5)
C15 C16 C17 N1 -173.7(3)
C15 C16 C17 C12 2.2(4)
C13 C12 C17 C16 -2.6(4)
S1 C12 C17 C16 -179.8(2)
C13 C12 C17 N1 173.8(3)
S1 C12 C17 N1 -3.4(3)
N1 C11 C21 N2 176.1(3)
S1 C11 C21 N2 -2.3(4)
N1 C11 C21 S2 -15.8(5)
S1 C11 C21 S2 165.77(17)
C27 C22 C23 C24 -0.2(4)
S2 C22 C23 C24 178.7(2)
C22 C23 C24 C25 -0.3(5)
C23 C24 C25 C26 0.3(5)
C24 C25 C26 C27 0.2(5)
C25 C26 C27 C22 -0.6(4)
C25 C26 C27 N2 179.6(3)
C23 C22 C27 C26 0.6(4)
S2 C22 C27 C26 -178.4(2)
C23 C22 C27 N2 -179.5(3)
S2 C22 C27 N2 1.4(3)
C16 C17 N1 C11 179.7(3)
C12 C17 N1 C11 3.6(3)
C16 C17 N1 C121 5.1(4)
C12 C17 N1 C121 -171.0(2)
C21 C11 N1 C17 179.3(3)
S1 C11 N1 C17 -2.1(3)
C21 C11 N1 C121 -6.2(5)
S1 C11 N1 C121 172.3(2)
C122 C121 N1 C17 -87.3(3)
C122 C121 N1 C11 98.7(3)
C26 C27 N2 C21 -169.4(3)
C22 C27 N2 C21 10.8(3)
C26 C27 N2 C221 56.0(4)
C22 C27 N2 C221 -123.8(3)
C11 C21 N2 C27 151.8(3)
S2 C21 N2 C27 -18.0(3)
C11 C21 N2 C221 -74.4(3)
S2 C21 N2 C221 115.7(2)
C222 C221 N2 C27 64.7(3)
C222 C221 N2 C21 -66.1(3)
C13 C12 S1 C11 -175.2(3)
C17 C12 S1 C11 1.8(2)
C21 C11 S1 C12 178.8(2)
N1 C11 S1 C12 0.1(2)
C23 C22 S2 C21 171.0(3)
C27 C22 S2 C21 -10.0(2)
C11 C21 S2 C22 -152.7(3)
N2 C21 S2 C22 16.2(2)
